data_7716638
loop_
_publ_author_name
'Chen, Xin-Lian'
'Wu, Jie'
'Wang, Ji-Lei'
'Liu, Xiao-Mei'
'Mei, Hua'
'Xu, Yan'

_publ_section_title
;
 Dual-nodes bridged cobalt-modified Keggin-type polyoxometalate-based
 chains for highly efficient CO<sub>2</sub> photoconversion.
;
_journal_issue 31
_journal_name_full 'Dalton transactions (Cambridge, England : 2003)'
_journal_page_first 12943
_journal_page_last 12950
_journal_paper_doi 10.1039/d4dt01757a
_journal_volume 53
_journal_year 2024
_chemical_formula_sum 'C52 H48 N12 Ni2 O42 Si W12'
_chemical_formula_weight 3864.73
_space_group_crystal_system triclinic
_space_group_IT_number 2
_space_group_name_Hall '-P 1'
_space_group_name_H-M_alt 'P -1'
_atom_sites_solution_hydrogens geom
_audit_creation_method SHELXL-2018/3
_audit_update_record
;
2024-06-02 deposited with the CCDC.	2024-07-11 downloaded from the CCDC.
;
_cell_angle_alpha 101.336(2)
_cell_angle_beta 98.179(2)
_cell_angle_gamma 108.916(2)
_cell_formula_units_Z 1
_cell_length_a 11.9589(16)
_cell_length_b 12.1998(16)
_cell_length_c 14.0482(19)
_cell_measurement_reflns_used 5795
_cell_measurement_temperature 296(2)
_cell_measurement_theta_max 26.866
_cell_measurement_theta_min 2.531
_cell_volume 1853.6(4)
_computing_cell_refinement 'SAINT (Bruker, 2005)'
_computing_data_collection 'APEX2 (Bruker, 2005)'
_computing_data_reduction SAINT
_computing_molecular_graphics SHELXTL
_computing_publication_material SHELXTL
_computing_structure_refinement 'SHELXL-2018/3 (Sheldrick, 2018)'
_computing_structure_solution 'SHELXL-2018/3 (Sheldrick, 2018)'
_diffrn_ambient_temperature 296(2)
_diffrn_measured_fraction_theta_full 0.987
_diffrn_measured_fraction_theta_max 0.987
_diffrn_measurement_device_type 'Bruker Apex2 CCD'
_diffrn_measurement_method '\w scans'
_diffrn_radiation_type MoK\a
_diffrn_radiation_wavelength 0.71073
_diffrn_reflns_av_R_equivalents 0.0670
_diffrn_reflns_av_unetI/netI 0.0710
_diffrn_reflns_Laue_measured_fraction_full 0.987
_diffrn_reflns_Laue_measured_fraction_max 0.987
_diffrn_reflns_limit_h_max 14
_diffrn_reflns_limit_h_min -14
_diffrn_reflns_limit_k_max 13
_diffrn_reflns_limit_k_min -14
_diffrn_reflns_limit_l_max 16
_diffrn_reflns_limit_l_min -16
_diffrn_reflns_number 13205
_diffrn_reflns_point_group_measured_fraction_full 0.987
_diffrn_reflns_point_group_measured_fraction_max 0.987
_diffrn_reflns_theta_full 25.006
_diffrn_reflns_theta_max 25.006
_diffrn_reflns_theta_min 1.516
_exptl_absorpt_coefficient_mu 19.145
_exptl_absorpt_correction_T_max 0.227
_exptl_absorpt_correction_T_min 0.190
_exptl_absorpt_correction_type multi-scan
_exptl_absorpt_process_details '(SADABS; Sheldrick, 2003)'
_exptl_crystal_colour Orange
_exptl_crystal_density_diffrn 3.462
_exptl_crystal_description block
_exptl_crystal_F_000 1738
_exptl_crystal_size_max 0.130
_exptl_crystal_size_mid 0.120
_exptl_crystal_size_min 0.110
_refine_diff_density_max 2.222
_refine_diff_density_min -3.283
_refine_diff_density_rms 0.481
_refine_ls_extinction_expression Fc^*^=kFc[1+0.001xFc^2^\l^3^/sin(2\q)]^-1/4^
_refine_ls_extinction_method none
_refine_ls_goodness_of_fit_ref 1.171
_refine_ls_hydrogen_treatment constr
_refine_ls_matrix_type full
_refine_ls_number_parameters 567
_refine_ls_number_reflns 6455
_refine_ls_number_restraints 233
_refine_ls_restrained_S_all 1.165
_refine_ls_R_factor_all 0.0778
_refine_ls_R_factor_gt 0.0687
_refine_ls_shift/su_max 0.011
_refine_ls_shift/su_mean 0.000
_refine_ls_structure_factor_coef Fsqd
_refine_ls_weighting_details 'w=1/[\s^2^(Fo^2^)+(0.0820P)^2^+134.2988P] where P=(Fo^2^+2Fc^2^)/3'
_refine_ls_weighting_scheme calc
_refine_ls_wR_factor_gt 0.1956
_refine_ls_wR_factor_ref 0.1998
_reflns_Friedel_coverage 0.000
_reflns_number_gt 5767
_reflns_number_total 6455
_reflns_threshold_expression 'I > 2\s(I)'
_cod_data_source_file d4dt01757a2.cif
_cod_data_source_block Ni
_cod_depositor_comments 'Adding full bibliography for 7716637--7716639.cif.'
_cod_database_code 7716638
_shelx_shelxl_version_number 2018/3
_shelx_space_group_comment
;
The symmetry employed for this shelxl refinement is uniquely defined
by the following loop, which should always be used as a source of
symmetry information in preference to the above space-group names.
They are only intended as comments.
;
_shelx_estimated_absorpt_t_min 0.190
_shelx_estimated_absorpt_t_max 0.227

loop_
_space_group_symop_operation_xyz
'x, y, z'
'-x, -y, -z'

loop_
_atom_site_label
_atom_site_type_symbol
_atom_site_fract_x
_atom_site_fract_y
_atom_site_fract_z
_atom_site_U_iso_or_equiv
_atom_site_adp_type
_atom_site_occupancy
_atom_site_site_symmetry_order
_atom_site_calc_flag
_atom_site_refinement_flags_posn
_atom_site_refinement_flags_adp
_atom_site_refinement_flags_occupancy
_atom_site_disorder_assembly
_atom_site_disorder_group
W1 W 0.05596(8) 0.80464(7) 0.10841(7) 0.0210(2) Uani 1 1 d . . . . .
W2 W -0.19171(9) 0.57779(9) 0.14864(7) 0.0248(3) Uani 1 1 d . . . . .
W3 W 0.06847(9) 0.31964(8) 0.14906(7) 0.0244(3) Uani 1 1 d . . . . .
W4 W 0.10785(8) 0.61908(8) 0.26046(6) 0.0242(3) Uani 1 1 d . . . . .
W5 W 0.30369(8) 0.55692(8) 0.11039(8) 0.0270(3) Uani 1 1 d . . . . .
W6 W 0.23754(9) 0.72859(8) -0.05142(7) 0.0252(3) Uani 1 1 d . . . . .
Ni1 Ni 0.6158(3) 0.7417(3) 0.2359(2) 0.0234(6) Uani 1 1 d . . . . .
Si1 Si 0.000000 0.500000 0.000000 0.0186(17) Uani 1 2 d S . P . .
O1 O 0.4547(14) 0.5882(14) 0.1595(13) 0.029(4) Uani 1 1 d . . . . .
O2 O 0.285(2) 0.4600(19) -0.0197(16) 0.056(5) Uani 1 1 d . U . . .
O3 O 0.0988(17) 0.2323(17) 0.2215(14) 0.038(4) Uani 1 1 d . . . . .
O4 O -0.103(2) 0.274(2) 0.1382(17) 0.058(6) Uani 1 1 d . U . . .
O5 O -0.238(2) 0.4109(18) 0.1378(15) 0.051(5) Uani 1 1 d . U . . .
O6 O -0.2846(14) 0.6181(16) 0.2162(12) 0.028(4) Uani 1 1 d . . . . .
O7 O -0.0590(19) 0.5927(19) 0.2499(17) 0.051(5) Uani 1 1 d . U . . .
O8 O -0.102(2) 0.723(2) 0.1310(18) 0.058(6) Uani 1 1 d . U . . .
O9 O 0.0794(16) 0.9493(15) 0.1613(17) 0.045(5) Uani 1 1 d . . . . .
O10 O -0.035(2) 0.784(2) -0.0219(16) 0.060(6) Uani 1 1 d . U . . .
O11 O 0.1216(19) 0.759(2) 0.2164(17) 0.054(5) Uani 1 1 d . U . . .
O13 O 0.081(2) 0.456(2) 0.252(2) 0.070(7) Uani 1 1 d . U . . .
O14 O 0.1670(16) 0.6791(16) 0.3846(13) 0.036(4) Uani 1 1 d . U . . .
O15 O 0.224(2) 0.4087(19) 0.1361(17) 0.054(5) Uani 1 1 d . U . . .
O16 O 0.256(2) 0.6313(19) 0.2183(18) 0.059(6) Uani 1 1 d . U . . .
O17 O 0.1910(19) 0.818(2) 0.0528(15) 0.052(5) Uani 1 1 d . U . . .
O18 O 0.324(3) 0.688(2) 0.054(2) 0.071(7) Uani 1 1 d . U . . .
O19 O 0.3522(16) 0.8374(18) -0.0747(14) 0.047(5) Uani 1 1 d . . . . .
N1 N 0.8988(9) 1.0445(8) 0.2599(3) 0.049(7) Uani 1 1 d D . . . .
H1A H 0.943538 1.086727 0.227529 0.059 Uiso 1 1 calc R U . . .
N2 N 0.7685(10) 0.8954(7) 0.2924(3) 0.030(5) Uani 1 1 d D . . . .
N3 N 0.6513(7) 0.7801(7) 0.1017(4) 0.027(4) Uani 1 1 d D . . . .
N4 N 0.5833(5) 0.7189(5) 0.3690(4) 0.033(5) Uani 1 1 d D . . . .
N5 N 0.5080(7) 0.8483(6) 0.2590(4) 0.035(5) Uani 1 1 d D . . . .
N6 N 0.4887(6) 0.7575(6) 0.4909(3) 0.044(6) Uani 1 1 d D . . . .
H6A H 0.442971 0.784530 0.522873 0.053 Uiso 1 1 calc DR U . . .
C1 C 0.9875(10) 1.1710(8) 0.5245(4) 0.059(10) Uani 1 1 d D . . . .
H1 H 1.039100 1.236446 0.575815 0.071 Uiso 1 1 calc R U . . .
C2 C 0.9063(9) 1.0787(6) 0.5466(6) 0.059(9) Uani 1 1 d D . . . .
H2 H 0.903197 1.081626 0.612821 0.071 Uiso 1 1 calc R U . . .
C3 C 0.8294(12) 0.9823(9) 0.4744(3) 0.042(7) Uani 1 1 d D . . . .
H3 H 0.773465 0.919674 0.490763 0.051 Uiso 1 1 calc R U . . .
C4 C 0.8344(9) 0.9774(6) 0.3783(3) 0.040(7) Uani 1 1 d D . . . .
C5 C 0.9153(9) 1.0730(6) 0.3600(3) 0.039(7) Uani 1 1 d D . . . .
C6 C 0.9955(11) 1.1704(8) 0.4295(3) 0.052(9) Uani 1 1 d D . . . .
H6 H 1.052030 1.232452 0.413161 0.062 Uiso 1 1 calc R U . . .
C7 C 0.8034(8) 0.9415(6) 0.2169(3) 0.026(5) Uani 1 1 d D U . . .
C8 C 0.7478(7) 0.8810(6) 0.1129(3) 0.029(5) Uani 1 1 d D . . . .
C9 C 0.7871(10) 0.9224(9) 0.0367(3) 0.036(6) Uani 1 1 d D . . . .
H9 H 0.854068 0.992045 0.046480 0.043 Uiso 1 1 calc R U . . .
C10 C 0.7216(9) 0.8548(7) -0.0548(5) 0.064(10) Uani 1 1 d D . . . .
H10 H 0.743902 0.881058 -0.109516 0.077 Uiso 1 1 calc R U . . .
C11 C 0.6259(8) 0.7516(7) -0.0719(5) 0.040(6) Uani 1 1 d D . . . .
H11 H 0.585561 0.706153 -0.136335 0.048 Uiso 1 1 calc R U . . .
C12 C 0.5908(11) 0.7167(10) 0.0080(3) 0.030(6) Uani 1 1 d D . . . .
H12 H 0.523376 0.647323 -0.001777 0.037 Uiso 1 1 calc R U . . .
C13 C 0.6855(6) 0.6063(5) 0.4527(5) 0.042(7) Uani 1 1 d D . . . .
H13 H 0.722713 0.587220 0.401338 0.051 Uiso 1 1 calc R U . . .
C14 C 0.7054(7) 0.5701(8) 0.5363(4) 0.059(9) Uani 1 1 d D U . . .
H14 H 0.761781 0.533235 0.544443 0.070 Uiso 1 1 calc R U . . .
C15 C 0.6396(5) 0.5880(6) 0.6134(5) 0.056(8) Uani 1 1 d D U . . .
H15 H 0.646706 0.555916 0.667794 0.067 Uiso 1 1 calc R U . . .
C16 C 0.5678(6) 0.6526(5) 0.6043(4) 0.060(8) Uani 1 1 d D U . . .
H16 H 0.528472 0.669310 0.654720 0.072 Uiso 1 1 calc R U . . .
C17 C 0.5525(5) 0.6931(5) 0.5224(3) 0.052(8) Uani 1 1 d D . . . .
C18 C 0.6127(5) 0.6697(5) 0.4423(3) 0.047(7) Uani 1 1 d D U . . .
C19 C 0.5081(5) 0.7726(5) 0.4012(3) 0.041(6) Uani 1 1 d D U . . .
C20 C 0.4676(5) 0.8447(4) 0.3438(3) 0.034(6) Uani 1 1 d D . . . .
C21 C 0.4072(6) 0.9172(5) 0.3722(6) 0.039(6) Uani 1 1 d D U . . .
H21 H 0.387458 0.920308 0.434155 0.046 Uiso 1 1 calc R U . . .
C22 C 0.3732(8) 0.9857(6) 0.3181(4) 0.054(8) Uani 1 1 d D U . . .
H22 H 0.323619 1.027165 0.337166 0.065 Uiso 1 1 calc R U . . .
C23 C 0.4192(6) 0.9900(6) 0.2283(5) 0.043(7) Uani 1 1 d D . . . .
H23 H 0.405585 1.039811 0.189346 0.051 Uiso 1 1 calc R U . . .
C24 C 0.4824(6) 0.9192(5) 0.2033(6) 0.042(7) Uani 1 1 d D . . . .
H24 H 0.509803 0.919163 0.144580 0.050 Uiso 1 1 calc R U . . .
O12 O 0.042(3) 0.636(3) -0.015(3) 0.035(6) Uani 0.5 1 d . U P . .
O20 O 0.085(4) 0.499(3) 0.099(3) 0.037(6) Uani 0.5 1 d . U P . .
O21 O -0.003(3) 0.595(3) 0.096(3) 0.034(6) Uani 0.5 1 d . U P . .
O22 O 0.134(3) 0.535(3) -0.020(2) 0.022(6) Uani 0.5 1 d . U P . .
O23 O 0.313(2) 0.811(2) 0.5842(14) 0.072(6) Uani 1 1 d D U . . .
H23A H 0.260631 0.783248 0.532507 0.107 Uiso 1 1 calc DR U . . .
C26 C 0.167(3) 0.637(2) 0.631(4) 0.100(11) Uani 1 1 d D U . . .
H26A H 0.104907 0.631704 0.577134 0.150 Uiso 1 1 calc R U . . .
H26B H 0.135952 0.631997 0.689448 0.150 Uiso 1 1 calc R U . . .
H26C H 0.195055 0.571341 0.612504 0.150 Uiso 1 1 calc R U . . .
C25 C 0.275(3) 0.757(2) 0.6512(15) 0.098(9) Uani 1 1 d D U . . .
H25A H 0.256212 0.815064 0.698002 0.118 Uiso 1 1 calc R U . . .
H25B H 0.344455 0.746379 0.687040 0.118 Uiso 1 1 calc R U . . .

loop_
_atom_site_aniso_label
_atom_site_aniso_U_11
_atom_site_aniso_U_22
_atom_site_aniso_U_33
_atom_site_aniso_U_23
_atom_site_aniso_U_13
_atom_site_aniso_U_12
W1 0.0203(5) 0.0118(4) 0.0270(5) 0.0000(3) 0.0037(4) 0.0041(4)
W2 0.0319(5) 0.0309(5) 0.0199(5) 0.0067(4) 0.0101(4) 0.0205(4)
W3 0.0254(5) 0.0230(5) 0.0312(5) 0.0161(4) 0.0087(4) 0.0109(4)
W4 0.0197(5) 0.0285(5) 0.0147(4) -0.0023(4) 0.0015(3) 0.0015(4)
W5 0.0149(5) 0.0195(5) 0.0366(6) -0.0038(4) -0.0084(4) 0.0057(4)
W6 0.0246(5) 0.0172(5) 0.0246(5) 0.0077(4) 0.0012(4) -0.0037(4)
Ni1 0.0201(14) 0.0215(14) 0.0248(15) 0.0023(12) 0.0076(12) 0.0036(12)
Si1 0.014(4) 0.016(4) 0.021(4) 0.006(3) -0.004(3) 0.002(3)
O1 0.011(7) 0.018(8) 0.044(10) -0.005(7) -0.004(7) -0.001(6)
O2 0.073(8) 0.041(7) 0.048(8) 0.007(6) -0.007(6) 0.025(6)
O3 0.044(11) 0.041(10) 0.041(11) 0.016(9) 0.012(9) 0.026(9)
O4 0.048(9) 0.075(10) 0.049(9) 0.005(7) 0.013(7) 0.027(8)
O5 0.068(8) 0.042(7) 0.038(7) 0.009(6) -0.006(6) 0.021(6)
O6 0.026(9) 0.044(10) 0.024(8) 0.014(7) 0.018(7) 0.020(8)
O7 0.046(9) 0.054(9) 0.062(9) 0.038(7) 0.012(7) 0.017(7)
O8 0.043(9) 0.071(10) 0.064(9) 0.037(8) 0.004(7) 0.018(7)
O9 0.028(10) 0.017(9) 0.073(14) -0.009(9) -0.004(9) 0.006(8)
O10 0.043(9) 0.086(10) 0.044(9) 0.007(8) 0.009(7) 0.022(8)
O11 0.039(8) 0.064(9) 0.065(9) 0.038(8) 0.010(7) 0.012(7)
O13 0.065(10) 0.062(10) 0.084(11) 0.001(8) 0.044(8) 0.023(8)
O14 0.034(5) 0.036(5) 0.032(5) 0.007(4) 0.004(4) 0.008(4)
O15 0.052(8) 0.042(7) 0.062(8) 0.001(6) 0.026(7) 0.010(6)
O16 0.056(9) 0.044(9) 0.079(10) 0.005(7) 0.041(8) 0.017(7)
O17 0.044(8) 0.074(10) 0.042(8) 0.002(7) 0.014(7) 0.032(7)
O18 0.092(11) 0.053(9) 0.073(11) 0.016(8) 0.000(8) 0.040(8)
O19 0.025(9) 0.046(12) 0.037(11) -0.006(9) 0.007(8) -0.018(9)
N1 0.039(14) 0.039(13) 0.047(15) 0.003(11) 0.023(12) -0.016(11)
N2 0.022(10) 0.022(10) 0.043(13) 0.003(9) -0.001(9) 0.010(8)
N3 0.029(11) 0.020(10) 0.046(13) 0.018(9) 0.022(10) 0.016(9)
N4 0.030(11) 0.039(12) 0.027(11) 0.020(9) 0.002(9) 0.004(10)
N5 0.016(10) 0.022(10) 0.056(15) 0.005(10) -0.009(10) 0.003(8)
N6 0.047(14) 0.038(13) 0.031(12) -0.004(10) 0.027(11) -0.003(11)
C1 0.049(19) 0.026(15) 0.09(3) -0.015(16) 0.028(18) 0.012(14)
C2 0.029(16) 0.07(2) 0.07(2) 0.003(19) 0.010(15) 0.015(16)
C3 0.048(17) 0.039(15) 0.038(16) -0.006(12) 0.013(13) 0.022(14)
C4 0.015(12) 0.031(14) 0.061(19) -0.011(13) 0.004(12) 0.007(11)
C5 0.030(14) 0.035(14) 0.048(17) 0.004(12) 0.021(12) 0.004(12)
C6 0.016(13) 0.033(15) 0.08(2) -0.007(15) 0.017(14) -0.008(11)
C7 0.025(9) 0.017(8) 0.033(9) 0.008(7) 0.009(7) 0.004(7)
C8 0.015(11) 0.030(12) 0.052(16) 0.017(11) 0.021(11) 0.012(10)
C9 0.045(16) 0.025(13) 0.057(18) 0.029(13) 0.028(14) 0.020(12)
C10 0.08(3) 0.08(3) 0.07(3) 0.04(2) 0.05(2) 0.05(2)
C11 0.044(16) 0.035(15) 0.036(15) 0.000(12) 0.012(13) 0.012(13)
C12 0.023(12) 0.025(12) 0.037(14) -0.001(11) 0.010(11) 0.005(10)
C13 0.049(17) 0.042(16) 0.028(14) 0.004(12) -0.001(12) 0.013(14)
C14 0.054(12) 0.060(12) 0.060(12) 0.023(9) 0.006(9) 0.015(9)
C15 0.056(11) 0.058(11) 0.045(11) 0.018(9) 0.001(8) 0.009(8)
C16 0.09(3) 0.035(16) 0.028(15) -0.005(13) 0.004(16) 0.000(14)
C17 0.046(18) 0.06(2) 0.036(16) 0.021(15) -0.014(13) 0.002(15)
C18 0.045(11) 0.041(10) 0.049(11) 0.015(8) 0.002(8) 0.009(8)
C19 0.040(10) 0.038(10) 0.037(10) 0.000(8) 0.007(8) 0.011(8)
C20 0.014(11) 0.038(14) 0.038(15) -0.001(12) -0.002(10) 0.004(10)
C21 0.038(10) 0.038(9) 0.031(9) -0.002(7) 0.003(7) 0.010(8)
C22 0.055(11) 0.049(11) 0.055(11) 0.003(8) 0.009(8) 0.021(9)
C23 0.023(13) 0.029(14) 0.07(2) 0.010(14) 0.003(13) 0.009(11)
C24 0.029(14) 0.032(14) 0.058(18) 0.025(13) -0.003(13) 0.000(12)
O12 0.038(9) 0.028(8) 0.044(9) 0.011(7) 0.012(7) 0.017(7)
O20 0.048(9) 0.031(8) 0.037(9) 0.012(7) -0.001(7) 0.022(7)
O21 0.045(9) 0.030(8) 0.030(8) 0.006(7) 0.003(7) 0.019(7)
O22 0.026(10) 0.020(10) 0.019(10) 0.000(8) 0.003(8) 0.012(8)
O23 0.069(12) 0.090(13) 0.063(11) 0.031(10) 0.020(10) 0.029(10)
C26 0.110(16) 0.101(16) 0.090(16) 0.039(13) 0.025(13) 0.029(13)
C25 0.099(12) 0.101(12) 0.091(12) 0.027(9) 0.021(9) 0.031(8)

loop_
_atom_type_symbol
_atom_type_description
_atom_type_scat_dispersion_real
_atom_type_scat_dispersion_imag
_atom_type_scat_source
C C 0.0033 0.0016 'International Tables Vol C Tables 4.2.6.8 and 6.1.1.4'
H H 0.0000 0.0000 'International Tables Vol C Tables 4.2.6.8 and 6.1.1.4'
Ni Ni 0.3393 1.1124 'International Tables Vol C Tables 4.2.6.8 and 6.1.1.4'
N N 0.0061 0.0033 'International Tables Vol C Tables 4.2.6.8 and 6.1.1.4'
O O 0.0106 0.0060 'International Tables Vol C Tables 4.2.6.8 and 6.1.1.4'
Si Si 0.0817 0.0704 'International Tables Vol C Tables 4.2.6.8 and 6.1.1.4'
W W -0.8490 6.8722 'International Tables Vol C Tables 4.2.6.8 and 6.1.1.4'

loop_
_geom_angle_atom_site_label_1
_geom_angle_atom_site_label_2
_geom_angle_atom_site_label_3
_geom_angle
_geom_angle_site_symmetry_1
_geom_angle_site_symmetry_3
_geom_angle_publ_flag
O9 W1 O17 102.2(10) . . ?
O9 W1 O11 101.3(11) . . ?
O17 W1 O11 92.6(10) . . ?
O9 W1 O10 100.8(11) . . ?
O17 W1 O10 87.7(9) . . ?
O11 W1 O10 157.3(11) . . ?
O9 W1 O8 101.7(10) . . ?
O17 W1 O8 155.7(10) . . ?
O11 W1 O8 87.4(9) . . ?
O10 W1 O8 83.3(9) . . ?
O9 W1 O12 158.2(12) . . ?
O17 W1 O12 63.6(11) . . ?
O11 W1 O12 96.1(12) . . ?
O10 W1 O12 63.8(12) . . ?
O8 W1 O12 92.2(12) . . ?
O9 W1 O21 156.3(12) . . ?
O17 W1 O21 96.3(12) . . ?
O11 W1 O21 62.8(11) . . ?
O10 W1 O21 94.6(12) . . ?
O8 W1 O21 62.2(12) . . ?
O12 W1 O21 45.4(12) . . ?
O6 W2 O8 100.8(10) . . ?
O6 W2 O2 100.3(9) . 2_565 ?
O8 W2 O2 88.7(10) . 2_565 ?
O6 W2 O5 103.1(9) . . ?
O8 W2 O5 156.1(11) . . ?
O2 W2 O5 88.2(9) 2_565 . ?
O6 W2 O7 102.0(9) . . ?
O8 W2 O7 89.2(9) . . ?
O2 W2 O7 157.6(10) 2_565 . ?
O5 W2 O7 84.7(9) . . ?
O6 W2 O22 158.0(9) . 2_565 ?
O8 W2 O22 93.9(11) . 2_565 ?
O2 W2 O22 63.5(10) 2_565 2_565 ?
O5 W2 O22 63.6(10) . 2_565 ?
O7 W2 O22 94.4(10) . 2_565 ?
O6 W2 O21 157.0(10) . . ?
O8 W2 O21 62.3(11) . . ?
O2 W2 O21 95.1(11) 2_565 . ?
O5 W2 O21 94.3(11) . . ?
O7 W2 O21 64.4(10) . . ?
O22 W2 O21 44.9(11) 2_565 . ?
O3 W3 O10 100.5(10) . 2_565 ?
O3 W3 O15 102.1(10) . . ?
O10 W3 O15 91.4(9) 2_565 . ?
O3 W3 O4 100.1(10) . . ?
O10 W3 O4 88.2(9) 2_565 . ?
O15 W3 O4 157.5(11) . . ?
O3 W3 O13 99.1(11) . . ?
O10 W3 O13 160.1(12) 2_565 . ?
O15 W3 O13 87.8(10) . . ?
O4 W3 O13 85.1(10) . . ?
O3 W3 O20 157.8(11) . . ?
O10 W3 O20 97.9(12) 2_565 . ?
O15 W3 O20 65.0(12) . . ?
O4 W3 O20 92.7(12) . . ?
O13 W3 O20 63.8(12) . . ?
O3 W3 O12 155.8(11) . 2_565 ?
O10 W3 O12 63.4(11) 2_565 2_565 ?
O15 W3 O12 96.5(12) . 2_565 ?
O4 W3 O12 63.4(11) . 2_565 ?
O13 W3 O12 96.9(12) . 2_565 ?
O20 W3 O12 46.1(12) . 2_565 ?
O14 W4 O13 100.2(11) . . ?
O14 W4 O7 102.9(9) . . ?
O13 W4 O7 92.1(10) . . ?
O14 W4 O11 101.0(10) . . ?
O13 W4 O11 158.4(11) . . ?
O7 W4 O11 87.2(9) . . ?
O14 W4 O16 98.3(10) . . ?
O13 W4 O16 87.8(10) . . ?
O7 W4 O16 158.5(10) . . ?
O11 W4 O16 85.1(10) . . ?
O14 W4 O20 156.6(10) . . ?
O13 W4 O20 64.6(12) . . ?
O7 W4 O20 95.7(12) . . ?
O11 W4 O20 93.9(11) . . ?
O16 W4 O20 64.8(12) . . ?
O14 W4 O21 158.4(10) . . ?
O13 W4 O21 98.2(12) . . ?
O7 W4 O21 65.0(11) . . ?
O11 W4 O21 62.0(11) . . ?
O16 W4 O21 93.7(12) . . ?
O20 W4 O21 44.6(12) . . ?
O1 W5 O16 102.0(10) . . ?
O1 W5 O15 103.6(9) . . ?
O16 W5 O15 88.3(9) . . ?
O1 W5 O18 97.9(10) . . ?
O16 W5 O18 91.6(11) . . ?
O15 W5 O18 158.0(11) . . ?
O1 W5 O2 100.5(9) . . ?
O16 W5 O2 157.3(11) . . ?
O15 W5 O2 83.7(9) . . ?
O18 W5 O2 88.0(10) . . ?
O1 W5 O22 154.0(9) . . ?
O16 W5 O22 97.7(11) . . ?
O15 W5 O22 93.6(10) . . ?
O18 W5 O22 64.6(11) . . ?
O2 W5 O22 61.8(9) . . ?
O1 W5 O20 159.5(10) . . ?
O16 W5 O20 63.5(11) . . ?
O15 W5 O20 63.5(11) . . ?
O18 W5 O20 97.0(12) . . ?
O2 W5 O20 94.0(11) . . ?
O22 W5 O20 46.5(11) . . ?
O19 W6 O4 102.2(11) . 2_565 ?
O19 W6 O5 101.8(10) . 2_565 ?
O4 W6 O5 90.8(9) 2_565 2_565 ?
O19 W6 O17 101.8(10) . . ?
O4 W6 O17 87.7(9) 2_565 . ?
O5 W6 O17 156.1(10) 2_565 . ?
O19 W6 O18 100.9(11) . . ?
O4 W6 O18 156.8(12) 2_565 . ?
O5 W6 O18 87.4(10) 2_565 . ?
O17 W6 O18 84.7(10) . . ?
O19 W6 O12 157.3(11) . . ?
O4 W6 O12 63.7(11) 2_565 . ?
O5 W6 O12 96.3(11) 2_565 . ?
O17 W6 O12 61.8(11) . . ?
O18 W6 O12 93.4(13) . . ?
O19 W6 O22 156.8(11) . . ?
O4 W6 O22 95.0(11) 2_565 . ?
O5 W6 O22 62.0(10) 2_565 . ?
O17 W6 O22 94.4(10) . . ?
O18 W6 O22 63.8(11) . . ?
O12 W6 O22 45.9(11) . . ?
N4 Ni1 N2 96.0(3) . . ?
N4 Ni1 N3 175.3(3) . . ?
N2 Ni1 N3 80.9(2) . . ?
N4 Ni1 N5 80.6(2) . . ?
N2 Ni1 N5 88.7(4) . . ?
N3 Ni1 N5 95.8(4) . . ?
N4 Ni1 O1 90.8(5) . . ?
N2 Ni1 O1 172.7(5) . . ?
N3 Ni1 O1 92.2(5) . . ?
N5 Ni1 O1 89.8(5) . . ?
N4 Ni1 O6 95.6(4) . 1_655 ?
N2 Ni1 O6 95.4(6) . 1_655 ?
N3 Ni1 O6 88.2(5) . 1_655 ?
N5 Ni1 O6 174.7(5) . 1_655 ?
O1 Ni1 O6 86.5(6) . 1_655 ?
O22 Si1 O22 180.0 . 2_565 ?
O22 Si1 O20 106.0(18) . 2_565 ?
O22 Si1 O20 74.0(18) 2_565 2_565 ?
O22 Si1 O20 74.0(18) . . ?
O22 Si1 O20 106.0(18) 2_565 . ?
O20 Si1 O20 180.0 2_565 . ?
O22 Si1 O21 69.6(17) . 2_565 ?
O22 Si1 O21 110.4(17) 2_565 2_565 ?
O20 Si1 O21 68.6(18) 2_565 2_565 ?
O20 Si1 O21 111.4(18) . 2_565 ?
O22 Si1 O21 110.4(17) . . ?
O22 Si1 O21 69.6(17) 2_565 . ?
O20 Si1 O21 111.4(18) 2_565 . ?
O20 Si1 O21 68.6(18) . . ?
O21 Si1 O21 180.0 2_565 . ?
O22 Si1 O12 71.8(16) . . ?
O22 Si1 O12 108.2(16) 2_565 . ?
O20 Si1 O12 70.7(19) 2_565 . ?
O20 Si1 O12 109.3(19) . . ?
O21 Si1 O12 111.4(18) 2_565 . ?
O21 Si1 O12 68.6(18) . . ?
O22 Si1 O12 108.2(16) . 2_565 ?
O22 Si1 O12 71.8(16) 2_565 2_565 ?
O20 Si1 O12 109.3(19) 2_565 2_565 ?
O20 Si1 O12 70.7(19) . 2_565 ?
O21 Si1 O12 68.6(18) 2_565 2_565 ?
O21 Si1 O12 111.4(18) . 2_565 ?
O12 Si1 O12 180(3) . 2_565 ?
W5 O1 Ni1 138.8(9) . . ?
W2 O2 W5 139.1(13) 2_565 . ?
W6 O4 W3 138.3(14) 2_565 . ?
W6 O5 W2 139.2(13) 2_565 . ?
W2 O6 Ni1 142.6(9) . 1_455 ?
W4 O7 W2 136.5(12) . . ?
W2 O8 W1 139.9(14) . . ?
W3 O10 W1 136.8(14) 2_565 . ?
W1 O11 W4 139.7(13) . . ?
W4 O13 W3 135.4(15) . . ?
W5 O15 W3 138.0(13) . . ?
W5 O16 W4 137.5(13) . . ?
W1 O17 W6 138.8(13) . . ?
W5 O18 W6 138.0(15) . . ?
C7 N1 C5 111.5(4) . . ?
C7 N1 H1A 124.3 . . ?
C5 N1 H1A 124.3 . . ?
C7 N2 C4 107.5(4) . . ?
C7 N2 Ni1 109.3(4) . . ?
C4 N2 Ni1 142.0(5) . . ?
C8 N3 C12 117.5(7) . . ?
C8 N3 Ni1 114.4(4) . . ?
C12 N3 Ni1 128.1(5) . . ?
C18 N4 C19 104.8(5) . . ?
C18 N4 Ni1 142.3(4) . . ?
C19 N4 Ni1 113.0(4) . . ?
C20 N5 C24 119.7(7) . . ?
C20 N5 Ni1 112.1(4) . . ?
C24 N5 Ni1 128.2(5) . . ?
C19 N6 C17 109.3(5) . . ?
C19 N6 H6A 125.4 . . ?
C17 N6 H6A 125.4 . . ?
C6 C1 C2 121.4(7) . . ?
C6 C1 H1 119.3 . . ?
C2 C1 H1 119.3 . . ?
C3 C2 C1 121.2(8) . . ?
C3 C2 H2 119.4 . . ?
C1 C2 H2 119.4 . . ?
C2 C3 C4 119.5(7) . . ?
C2 C3 H3 120.2 . . ?
C4 C3 H3 120.2 . . ?
N2 C4 C5 110.6(5) . . ?
N2 C4 C3 132.3(5) . . ?
C5 C4 C3 117.0(5) . . ?
C6 C5 C4 125.7(5) . . ?
C6 C5 N1 130.2(5) . . ?
C4 C5 N1 104.0(5) . . ?
C1 C6 C5 115.2(6) . . ?
C1 C6 H6 122.4 . . ?
C5 C6 H6 122.4 . . ?
N1 C7 N2 105.8(4) . . ?
N1 C7 C8 130.9(5) . . ?
N2 C7 C8 123.2(5) . . ?
N3 C8 C9 124.3(5) . . ?
N3 C8 C7 112.0(5) . . ?
C9 C8 C7 123.7(5) . . ?
C10 C9 C8 114.9(7) . . ?
C10 C9 H9 122.6 . . ?
C8 C9 H9 122.6 . . ?
C11 C10 C9 124.2(8) . . ?
C11 C10 H10 117.9 . . ?
C9 C10 H10 117.9 . . ?
C10 C11 C12 117.6(7) . . ?
C10 C11 H11 121.2 . . ?
C12 C11 H11 121.2 . . ?
N3 C12 C11 121.5(8) . . ?
N3 C12 H12 119.3 . . ?
C11 C12 H12 119.3 . . ?
C14 C13 C18 121.2(7) . . ?
C14 C13 H13 119.4 . . ?
C18 C13 H13 119.4 . . ?
C13 C14 C15 120.6(8) . . ?
C13 C14 H14 119.7 . . ?
C15 C14 H14 119.7 . . ?
C16 C15 C14 118.3(8) . . ?
C16 C15 H15 120.9 . . ?
C14 C15 H15 120.9 . . ?
C15 C16 C17 120.5(7) . . ?
C15 C16 H16 119.7 . . ?
C17 C16 H16 119.7 . . ?
N6 C17 C16 135.0(5) . . ?
N6 C17 C18 103.5(4) . . ?
C16 C17 C18 121.5(6) . . ?
N4 C18 C13 131.9(5) . . ?
N4 C18 C17 110.5(5) . . ?
C13 C18 C17 117.6(5) . . ?
N4 C19 N6 112.0(5) . . ?
N4 C19 C20 119.4(4) . . ?
N6 C19 C20 128.4(5) . . ?
N5 C20 C21 118.2(6) . . ?
N5 C20 C19 114.8(5) . . ?
C21 C20 C19 126.6(5) . . ?
C22 C21 C20 125.3(8) . . ?
C22 C21 H21 117.4 . . ?
C20 C21 H21 117.4 . . ?
C21 C22 C23 115.4(8) . . ?
C21 C22 H22 122.3 . . ?
C23 C22 H22 122.3 . . ?
C24 C23 C22 117.6(8) . . ?
C24 C23 H23 121.2 . . ?
C22 C23 H23 121.2 . . ?
C23 C24 N5 123.5(9) . . ?
C23 C24 H24 118.3 . . ?
N5 C24 H24 118.3 . . ?
Si1 O12 W1 123(2) . . ?
Si1 O12 W3 120.3(19) . 2_565 ?
W1 O12 W3 95.7(12) . 2_565 ?
Si1 O12 W6 121.2(18) . . ?
W1 O12 W6 95.4(13) . . ?
W3 O12 W6 94.3(13) 2_565 . ?
Si1 O20 O21 55.9(15) . . ?
Si1 O20 W4 124.6(19) . . ?
O21 O20 W4 68.7(16) . . ?
Si1 O20 W3 122.7(19) . . ?
O21 O20 W3 137(2) . . ?
W4 O20 W3 95.8(13) . . ?
Si1 O20 W5 119(2) . . ?
O21 O20 W5 127(2) . . ?
W4 O20 W5 93.9(13) . . ?
W3 O20 W5 93.2(12) . . ?
Si1 O21 O20 55.4(16) . . ?
Si1 O21 W1 122.8(19) . . ?
O20 O21 W1 131(2) . . ?
Si1 O21 W4 122.1(18) . . ?
O20 O21 W4 66.7(16) . . ?
W1 O21 W4 95.2(12) . . ?
Si1 O21 W2 120.8(19) . . ?
O20 O21 W2 129(2) . . ?
W1 O21 W2 94.7(12) . . ?
W4 O21 W2 93.9(12) . . ?
Si1 O22 W2 124.6(16) . 2_565 ?
Si1 O22 W5 120.4(16) . . ?
W2 O22 W5 95.1(10) 2_565 . ?
Si1 O22 W6 121.1(15) . . ?
W2 O22 W6 94.7(11) 2_565 . ?
W5 O22 W6 93.4(10) . . ?
C25 O23 H23A 109.5 . . ?
C25 C26 H26A 109.5 . . ?
C25 C26 H26B 109.5 . . ?
H26A C26 H26B 109.5 . . ?
C25 C26 H26C 109.5 . . ?
H26A C26 H26C 109.5 . . ?
H26B C26 H26C 109.5 . . ?
O23 C25 C26 126(3) . . ?
O23 C25 H25A 105.9 . . ?
C26 C25 H25A 105.9 . . ?
O23 C25 H25B 105.9 . . ?
C26 C25 H25B 105.9 . . ?
H25A C25 H25B 106.2 . . ?

loop_
_geom_bond_atom_site_label_1
_geom_bond_atom_site_label_2
_geom_bond_distance
_geom_bond_site_symmetry_2
_geom_bond_publ_flag
W1 O9 1.688(17) . ?
W1 O17 1.87(2) . ?
W1 O11 1.87(2) . ?
W1 O10 1.92(2) . ?
W1 O8 1.93(2) . ?
W1 O12 2.36(4) . ?
W1 O21 2.38(3) . ?
W2 O6 1.688(15) . ?
W2 O8 1.83(2) . ?
W2 O2 1.87(2) 2_565 ?
W2 O5 1.90(2) . ?
W2 O7 1.91(2) . ?
W2 O22 2.37(3) 2_565 ?
W2 O21 2.43(4) . ?
W3 O3 1.695(18) . ?
W3 O10 1.88(2) 2_565 ?
W3 O15 1.88(2) . ?
W3 O4 1.92(2) . ?
W3 O13 1.93(2) . ?
W3 O20 2.38(3) . ?
W3 O12 2.40(4) 2_565 ?
W4 O14 1.700(17) . ?
W4 O13 1.88(3) . ?
W4 O7 1.89(2) . ?
W4 O11 1.90(2) . ?
W4 O16 1.91(2) . ?
W4 O20 2.37(4) . ?
W4 O21 2.40(3) . ?
W5 O1 1.725(15) . ?
W5 O16 1.87(2) . ?
W5 O15 1.88(2) . ?
W5 O18 1.88(2) . ?
W5 O2 1.91(2) . ?
W5 O22 2.43(3) . ?
W5 O20 2.46(4) . ?
W6 O19 1.694(17) . ?
W6 O4 1.86(2) 2_565 ?
W6 O5 1.89(2) 2_565 ?
W6 O17 1.910(19) . ?
W6 O18 1.92(2) . ?
W6 O12 2.42(4) . ?
W6 O22 2.45(3) . ?
Ni1 N4 2.017(6) . ?
Ni1 N2 2.065(7) . ?
Ni1 N3 2.097(7) . ?
Ni1 N5 2.122(8) . ?
Ni1 O1 2.157(15) . ?
Ni1 O6 2.205(16) 1_655 ?
Si1 O22 1.60(3) . ?
Si1 O22 1.60(3) 2_565 ?
Si1 O20 1.60(3) 2_565 ?
Si1 O20 1.60(3) . ?
Si1 O21 1.61(3) 2_565 ?
Si1 O21 1.61(3) . ?
Si1 O12 1.63(3) . ?
Si1 O12 1.63(3) 2_565 ?
N1 C7 1.3500(2) . ?
N1 C5 1.3500(3) . ?
N1 H1A 0.8600 . ?
N2 C7 1.3500(3) . ?
N2 C4 1.3500(3) . ?
N3 C8 1.3500(3) . ?
N3 C12 1.3500(3) . ?
N4 C18 1.3500(2) . ?
N4 C19 1.3500(2) . ?
N5 C20 1.3500(3) . ?
N5 C24 1.3500(2) . ?
N6 C19 1.3500(3) . ?
N6 C17 1.3500(2) . ?
N6 H6A 0.8600 . ?
C1 C6 1.3500(3) . ?
C1 C2 1.3500(3) . ?
C1 H1 0.9300 . ?
C2 C3 1.3500(3) . ?
C2 H2 0.9300 . ?
C3 C4 1.3500(3) . ?
C3 H3 0.9300 . ?
C4 C5 1.3500(2) . ?
C5 C6 1.3500(3) . ?
C6 H6 0.9300 . ?
C7 C8 1.4500(3) . ?
C8 C9 1.3500(3) . ?
C9 C10 1.3500(3) . ?
C9 H9 0.9300 . ?
C10 C11 1.3500(2) . ?
C10 H10 0.9300 . ?
C11 C12 1.3500(3) . ?
C11 H11 0.9300 . ?
C12 H12 0.9300 . ?
C13 C14 1.3500(3) . ?
C13 C18 1.3500(2) . ?
C13 H13 0.9300 . ?
C14 C15 1.4500(3) . ?
C14 H14 0.9300 . ?
C15 C16 1.3500(2) . ?
C15 H15 0.9300 . ?
C16 C17 1.3500(2) . ?
C16 H16 0.9300 . ?
C17 C18 1.4500(3) . ?
C19 C20 1.4500(2) . ?
C20 C21 1.3500(2) . ?
C21 C22 1.3500(2) . ?
C21 H21 0.9300 . ?
C22 C23 1.4500(3) . ?
C22 H22 0.9300 . ?
C23 C24 1.3500(2) . ?
C23 H23 0.9300 . ?
C24 H24 0.9300 . ?
O20 O21 1.81(5) . ?
O23 C25 1.3000(8) . ?
O23 H23A 0.8200 . ?
C26 C25 1.5500(8) . ?
C26 H26A 0.9600 . ?
C26 H26B 0.9600 . ?
C26 H26C 0.9600 . ?
C25 H25A 0.9700 . ?
C25 H25B 0.9700 . ?

loop_
_geom_torsion_atom_site_label_1
_geom_torsion_atom_site_label_2
_geom_torsion_atom_site_label_3
_geom_torsion_atom_site_label_4
_geom_torsion
_geom_torsion_site_symmetry_1
_geom_torsion_site_symmetry_2
_geom_torsion_site_symmetry_3
_geom_torsion_site_symmetry_4
_geom_torsion_publ_flag
O16 W5 O1 Ni1 -53.2(17) . . . . ?
O15 W5 O1 Ni1 -144.4(15) . . . . ?
O18 W5 O1 Ni1 40.2(17) . . . . ?
O2 W5 O1 Ni1 129.6(15) . . . . ?
O22 W5 O1 Ni1 86(2) . . . . ?
O20 W5 O1 Ni1 -96(3) . . . . ?
O6 W2 O5 W6 153.9(17) . . . 2_565 ?
O8 W2 O5 W6 -29(3) . . . 2_565 ?
O2 W2 O5 W6 53.8(19) 2_565 . . 2_565 ?
O7 W2 O5 W6 -104.9(19) . . . 2_565 ?
O22 W2 O5 W6 -7.3(17) 2_565 . . 2_565 ?
O21 W2 O5 W6 -41(2) . . . 2_565 ?
O8 W2 O6 Ni1 34.9(17) . . . 1_455 ?
O2 W2 O6 Ni1 -55.7(17) 2_565 . . 1_455 ?
O5 W2 O6 Ni1 -146.3(15) . . . 1_455 ?
O7 W2 O6 Ni1 126.4(16) . . . 1_455 ?
O22 W2 O6 Ni1 -96(3) 2_565 . . 1_455 ?
O21 W2 O6 Ni1 75(3) . . . 1_455 ?
O14 W4 O7 W2 155.9(17) . . . . ?
O13 W4 O7 W2 -103.1(18) . . . . ?
O11 W4 O7 W2 55.3(18) . . . . ?
O16 W4 O7 W2 -14(4) . . . . ?
O20 W4 O7 W2 -38.4(19) . . . . ?
O21 W4 O7 W2 -5.0(16) . . . . ?
O6 W2 O8 W1 153.4(19) . . . . ?
O2 W2 O8 W1 -106(2) 2_565 . . . ?
O5 W2 O8 W1 -24(4) . . . . ?
O7 W2 O8 W1 51(2) . . . . ?
O22 W2 O8 W1 -43(2) 2_565 . . . ?
O21 W2 O8 W1 -10.0(18) . . . . ?
O9 W1 O11 W4 155.6(19) . . . . ?
O17 W1 O11 W4 -101(2) . . . . ?
O10 W1 O11 W4 -11(4) . . . . ?
O8 W1 O11 W4 54(2) . . . . ?
O12 W1 O11 W4 -38(2) . . . . ?
O21 W1 O11 W4 -5.7(18) . . . . ?
O14 W4 O11 W1 -160.0(19) . . . . ?
O13 W4 O11 W1 31(4) . . . . ?
O7 W4 O11 W1 -57(2) . . . . ?
O16 W4 O11 W1 102(2) . . . . ?
O20 W4 O11 W1 38(2) . . . . ?
O21 W4 O11 W1 5.6(18) . . . . ?
O14 W4 O13 W3 -155.3(19) . . . . ?
O7 W4 O13 W3 101(2) . . . . ?
O11 W4 O13 W3 14(4) . . . . ?
O16 W4 O13 W3 -57(2) . . . . ?
O20 W4 O13 W3 5.9(19) . . . . ?
O21 W4 O13 W3 36(2) . . . . ?
O1 W5 O15 W3 157.4(17) . . . . ?
O16 W5 O15 W3 55.4(19) . . . . ?
O18 W5 O15 W3 -35(4) . . . . ?
O2 W5 O15 W3 -103.3(19) . . . . ?
O22 W5 O15 W3 -42.2(19) . . . . ?
O20 W5 O15 W3 -5.6(17) . . . . ?
O3 W3 O15 W5 -155.2(18) . . . . ?
O10 W3 O15 W5 103.8(19) 2_565 . . . ?
O4 W3 O15 W5 15(4) . . . . ?
O13 W3 O15 W5 -56(2) . . . . ?
O20 W3 O15 W5 5.7(17) . . . . ?
O12 W3 O15 W5 40(2) 2_565 . . . ?
O1 W5 O16 W4 -158.6(19) . . . . ?
O15 W5 O16 W4 -55(2) . . . . ?
O18 W5 O16 W4 103(2) . . . . ?
O2 W5 O16 W4 14(4) . . . . ?
O22 W5 O16 W4 38(2) . . . . ?
O20 W5 O16 W4 6.0(18) . . . . ?
O9 W1 O17 W6 -156.4(19) . . . . ?
O11 W1 O17 W6 102(2) . . . . ?
O10 W1 O17 W6 -56(2) . . . . ?
O8 W1 O17 W6 12(4) . . . . ?
O12 W1 O17 W6 6.0(18) . . . . ?
O21 W1 O17 W6 39(2) . . . . ?
O1 W5 O18 W6 155(2) . . . . ?
O16 W5 O18 W6 -103(2) . . . . ?
O15 W5 O18 W6 -13(5) . . . . ?
O2 W5 O18 W6 55(2) . . . . ?
O22 W5 O18 W6 -5.0(19) . . . . ?
O20 W5 O18 W6 -39(2) . . . . ?
C6 C1 C2 C3 0(2) . . . . ?
C1 C2 C3 C4 1(2) . . . . ?
C7 N2 C4 C5 -3.0(16) . . . . ?
Ni1 N2 C4 C5 -167.7(13) . . . . ?
C7 N2 C4 C3 173.5(15) . . . . ?
Ni1 N2 C4 C3 9(3) . . . . ?
C2 C3 C4 N2 -178.3(15) . . . . ?
C2 C3 C4 C5 -2(2) . . . . ?
N2 C4 C5 C6 -179.5(14) . . . . ?
C3 C4 C5 C6 3(2) . . . . ?
N2 C4 C5 N1 -1.9(15) . . . . ?
C3 C4 C5 N1 -178.9(13) . . . . ?
C7 N1 C5 C6 -176.3(15) . . . . ?
C7 N1 C5 C4 6.2(16) . . . . ?
C2 C1 C6 C5 1(2) . . . . ?
C4 C5 C6 C1 -3(2) . . . . ?
N1 C5 C6 C1 179.9(15) . . . . ?
C5 N1 C7 N2 -8.1(16) . . . . ?
C5 N1 C7 C8 175.6(13) . . . . ?
C4 N2 C7 N1 6.6(16) . . . . ?
Ni1 N2 C7 N1 176.7(9) . . . . ?
C4 N2 C7 C8 -176.8(12) . . . . ?
Ni1 N2 C7 C8 -6.7(16) . . . . ?
C12 N3 C8 C9 0(2) . . . . ?
Ni1 N3 C8 C9 179.8(11) . . . . ?
C12 N3 C8 C7 179.1(12) . . . . ?
Ni1 N3 C8 C7 -1.4(13) . . . . ?
N1 C7 C8 N3 -178.6(14) . . . . ?
N2 C7 C8 N3 5.6(17) . . . . ?
N1 C7 C8 C9 0(2) . . . . ?
N2 C7 C8 C9 -175.5(14) . . . . ?
N3 C8 C9 C10 0(2) . . . . ?
C7 C8 C9 C10 -178.5(12) . . . . ?
C8 C9 C10 C11 -2(2) . . . . ?
C9 C10 C11 C12 3(2) . . . . ?
C8 N3 C12 C11 1(2) . . . . ?
Ni1 N3 C12 C11 -178.7(11) . . . . ?
C10 C11 C12 N3 -2(2) . . . . ?
C18 C13 C14 C15 6.1(11) . . . . ?
C13 C14 C15 C16 -6.7(11) . . . . ?
C14 C15 C16 C17 3.8(10) . . . . ?
C19 N6 C17 C16 179.7(7) . . . . ?
C19 N6 C17 C18 -0.3(7) . . . . ?
C15 C16 C17 N6 179.7(7) . . . . ?
C15 C16 C17 C18 -0.4(9) . . . . ?
C19 N4 C18 C13 -179.1(6) . . . . ?
Ni1 N4 C18 C13 -1.3(12) . . . . ?
C19 N4 C18 C17 0.5(7) . . . . ?
Ni1 N4 C18 C17 178.3(6) . . . . ?
C14 C13 C18 N4 177.1(7) . . . . ?
C14 C13 C18 C17 -2.6(9) . . . . ?
N6 C17 C18 N4 -0.1(7) . . . . ?
C16 C17 C18 N4 179.9(6) . . . . ?
N6 C17 C18 C13 179.6(6) . . . . ?
C16 C17 C18 C13 -0.4(9) . . . . ?
C18 N4 C19 N6 -0.7(7) . . . . ?
Ni1 N4 C19 N6 -179.3(4) . . . . ?
C18 N4 C19 C20 174.2(5) . . . . ?
Ni1 N4 C19 C20 -4.3(7) . . . . ?
C17 N6 C19 N4 0.7(8) . . . . ?
C17 N6 C19 C20 -173.7(6) . . . . ?
C24 N5 C20 C21 -3.1(9) . . . . ?
Ni1 N5 C20 C21 174.0(5) . . . . ?
C24 N5 C20 C19 -175.6(6) . . . . ?
Ni1 N5 C20 C19 1.5(7) . . . . ?
N4 C19 C20 N5 1.8(8) . . . . ?
N6 C19 C20 N5 175.9(6) . . . . ?
N4 C19 C20 C21 -170.0(6) . . . . ?
N6 C19 C20 C21 4.1(10) . . . . ?
N5 C20 C21 C22 6.7(10) . . . . ?
C19 C20 C21 C22 178.3(6) . . . . ?
C20 C21 C22 C23 -7.6(10) . . . . ?
C21 C22 C23 C24 5.1(9) . . . . ?
C22 C23 C24 N5 -2.3(10) . . . . ?
C20 N5 C24 C23 1.2(10) . . . . ?
Ni1 N5 C24 C23 -175.4(5) . . . . ?
O22 Si1 O12 W1 -120(2) . . . . ?
O22 Si1 O12 W1 60(2) 2_565 . . . ?
O20 Si1 O12 W1 125(3) 2_565 . . . ?
O20 Si1 O12 W1 -55(3) . . . . ?
O21 Si1 O12 W1 -178.5(19) 2_565 . . . ?
O21 Si1 O12 W1 1.5(19) . . . . ?
O22 Si1 O12 W3 119(2) . . . 2_565 ?
O22 Si1 O12 W3 -61(2) 2_565 . . 2_565 ?
O20 Si1 O12 W3 3.8(19) 2_565 . . 2_565 ?
O20 Si1 O12 W3 -176.2(19) . . . 2_565 ?
O21 Si1 O12 W3 60(2) 2_565 . . 2_565 ?
O21 Si1 O12 W3 -120(2) . . . 2_565 ?
O22 Si1 O12 W6 1.7(18) . . . . ?
O22 Si1 O12 W6 -178.3(18) 2_565 . . . ?
O20 Si1 O12 W6 -113(3) 2_565 . . . ?
O20 Si1 O12 W6 67(3) . . . . ?
O21 Si1 O12 W6 -57(3) 2_565 . . . ?
O21 Si1 O12 W6 123(3) . . . . ?
O22 Si1 O20 O21 120(2) . . . . ?
O22 Si1 O20 O21 -60(2) 2_565 . . . ?
O21 Si1 O20 O21 180.000(10) 2_565 . . . ?
O12 Si1 O20 O21 56(2) . . . . ?
O12 Si1 O20 O21 -124(2) 2_565 . . . ?
O22 Si1 O20 W4 121(3) . . . . ?
O22 Si1 O20 W4 -59(3) 2_565 . . . ?
O21 Si1 O20 W4 -179(2) 2_565 . . . ?
O21 Si1 O20 W4 1(2) . . . . ?
O12 Si1 O20 W4 58(3) . . . . ?
O12 Si1 O20 W4 -122(3) 2_565 . . . ?
O22 Si1 O20 W3 -112(2) . . . . ?
O22 Si1 O20 W3 68(2) 2_565 . . . ?
O21 Si1 O20 W3 -53(3) 2_565 . . . ?
O21 Si1 O20 W3 127(3) . . . . ?
O12 Si1 O20 W3 -176(2) . . . . ?
O12 Si1 O20 W3 4(2) 2_565 . . . ?
O22 Si1 O20 W5 3.1(16) . . . . ?
O22 Si1 O20 W5 -176.9(16) 2_565 . . . ?
O21 Si1 O20 W5 63(2) 2_565 . . . ?
O21 Si1 O20 W5 -117(2) . . . . ?
O12 Si1 O20 W5 -61(2) . . . . ?
O12 Si1 O20 W5 119(2) 2_565 . . . ?
O22 Si1 O21 O20 -63(2) . . . . ?
O22 Si1 O21 O20 117(2) 2_565 . . . ?
O20 Si1 O21 O20 179.999(8) 2_565 . . . ?
O12 Si1 O21 O20 -122(2) . . . . ?
O12 Si1 O21 O20 58(2) 2_565 . . . ?
O22 Si1 O21 W1 58(2) . . . . ?
O22 Si1 O21 W1 -122(2) 2_565 . . . ?
O20 Si1 O21 W1 -59(3) 2_565 . . . ?
O20 Si1 O21 W1 121(3) . . . . ?
O12 Si1 O21 W1 -1.5(19) . . . . ?
O12 Si1 O21 W1 178.5(19) 2_565 . . . ?
O22 Si1 O21 W4 -64(2) . . . . ?
O22 Si1 O21 W4 116(2) 2_565 . . . ?
O20 Si1 O21 W4 179(2) 2_565 . . . ?
O20 Si1 O21 W4 -1(2) . . . . ?
O12 Si1 O21 W4 -124(3) . . . . ?
O12 Si1 O21 W4 56(3) 2_565 . . . ?
O22 Si1 O21 W2 178.2(17) . . . . ?
O22 Si1 O21 W2 -1.8(17) 2_565 . . . ?
O20 Si1 O21 W2 61(3) 2_565 . . . ?
O20 Si1 O21 W2 -119(3) . . . . ?
O12 Si1 O21 W2 118(2) . . . . ?
O12 Si1 O21 W2 -62(2) 2_565 . . . ?
W4 O20 O21 Si1 -178.8(19) . . . . ?
W3 O20 O21 Si1 -104(3) . . . . ?
W5 O20 O21 Si1 103(3) . . . . ?
Si1 O20 O21 W1 -106(3) . . . . ?
W4 O20 O21 W1 76(2) . . . . ?
W3 O20 O21 W1 151(2) . . . . ?
W5 O20 O21 W1 -3(4) . . . . ?
Si1 O20 O21 W4 178.8(19) . . . . ?
W3 O20 O21 W4 75(3) . . . . ?
W5 O20 O21 W4 -78(2) . . . . ?
Si1 O20 O21 W2 104(3) . . . . ?
W4 O20 O21 W2 -75(2) . . . . ?
W3 O20 O21 W2 0(5) . . . . ?
W5 O20 O21 W2 -153.3(18) . . . . ?
O20 Si1 O22 W2 -61(2) 2_565 . . 2_565 ?
O20 Si1 O22 W2 119(2) . . . 2_565 ?
O21 Si1 O22 W2 -1.9(18) 2_565 . . 2_565 ?
O21 Si1 O22 W2 178.1(18) . . . 2_565 ?
O12 Si1 O22 W2 -124(2) . . . 2_565 ?
O12 Si1 O22 W2 56(2) 2_565 . . 2_565 ?
O20 Si1 O22 W5 176.8(17) 2_565 . . . ?
O20 Si1 O22 W5 -3.2(17) . . . . ?
O21 Si1 O22 W5 -124(2) 2_565 . . . ?
O21 Si1 O22 W5 56(2) . . . . ?
O12 Si1 O22 W5 114(2) . . . . ?
O12 Si1 O22 W5 -66(2) 2_565 . . . ?
O20 Si1 O22 W6 61(2) 2_565 . . . ?
O20 Si1 O22 W6 -119(2) . . . . ?
O21 Si1 O22 W6 120(2) 2_565 . . . ?
O21 Si1 O22 W6 -60(2) . . . . ?
O12 Si1 O22 W6 -1.7(18) . . . . ?
O12 Si1 O22 W6 178.3(18) 2_565 . . . ?
